data_2206015
loop_
_publ_author_name
'Tooke, Duncan M.'
'Lutz, Martin'
'Spek, Anthony L.'

_publ_section_title
;A second polymorph of
 <i>cyclo</i>-tetrakis{\m~2~-[(dimethylamino)methyl]phenyl-\k^3^<i>C</i>^2^:<i>C</i>^2^,<i>N</i>}copper
 tetrahydrofuran solvate
;
_journal_issue 6
_journal_name_full 'Acta Crystallographica Section E'
_journal_page_first m1245
_journal_page_last m1247
_journal_paper_doi 10.1107/S1600536805016685
_journal_volume 61
_journal_year 2005
_chemical_formula_iupac '[Cu4 (C9 H12 N)4] , C4 H8 O'
_chemical_formula_moiety 'C36 H48 Cu4 N4 , C4 H8 O'
_chemical_formula_sum 'C40 H56 Cu4 N4 O'
_chemical_formula_weight 863.05
_chemical_name_common
;
cyclo-tetrakis{\m~2~-[(dimethylamino)methyl]phenyl-\k^3^C^2^:C^2^,N}copper
tetrahydrofuran solvate
;
_chemical_name_systematic
;
cyclo-tetrakis{\m~2~-[(dimethylamino)methyl]phenyl-\k^3^C^2^:C^2^,N}copper
tetrahydrofuran solvate
;
_space_group_IT_number 19
_symmetry_cell_setting orthorhombic
_symmetry_space_group_name_Hall 'P 2ac 2ab'
_symmetry_space_group_name_H-M 'P 21 21 21'
_atom_sites_solution_hydrogens geom
_atom_sites_solution_primary direct
_atom_sites_solution_secondary difmap
_audit_creation_method SHELXL97
_cell_angle_alpha 90.00
_cell_angle_beta 90.00
_cell_angle_gamma 90.00
_cell_formula_units_Z 4
_cell_length_a 9.4952(2)
_cell_length_b 13.2026(3)
_cell_length_c 31.5269(6)
_cell_measurement_reflns_used 64686
_cell_measurement_temperature 100(2)
_cell_measurement_theta_max 27.47
_cell_measurement_theta_min 1.29
_cell_volume 3952.25(14)
_computing_cell_refinement 'DENZO (Otwinowski & Minor, 1997)'
_computing_data_collection 'COLLECT (Nonius, 1998)'
_computing_data_reduction DENZO
_computing_molecular_graphics 'PLATON (Spek, 2003)'
_computing_publication_material PLATON
_computing_structure_refinement 'SHELXL97 (Sheldrick, 1997)'
_computing_structure_solution 'SIR97 (Altomare <i>et al.</i>, 1999)'
_diffrn_ambient_temperature 100(2)
_diffrn_measurement_device_type 'Bruker Nonius KappaCCD area-detector'
_diffrn_measurement_method '\w and \f'
_diffrn_radiation_monochromator graphite
_diffrn_radiation_source 'rotating anode'
_diffrn_radiation_type MoK\a
_diffrn_radiation_wavelength 0.71073
_diffrn_reflns_av_R_equivalents 0.0465
_diffrn_reflns_av_sigmaI/netI 0.0257
_diffrn_reflns_limit_h_max 12
_diffrn_reflns_limit_h_min -12
_diffrn_reflns_limit_k_max 17
_diffrn_reflns_limit_k_min -17
_diffrn_reflns_limit_l_max 40
_diffrn_reflns_limit_l_min -40
_diffrn_reflns_number 53905
_diffrn_reflns_theta_max 27.47
_diffrn_reflns_theta_min 1.29
_diffrn_standards_number 0
_exptl_absorpt_coefficient_mu 2.158
_exptl_absorpt_correction_T_max 0.72
_exptl_absorpt_correction_T_min 0.59
_exptl_absorpt_correction_type multi-scan
_exptl_absorpt_process_details '(MULABS; Blessing, 1995)'
_exptl_crystal_colour 'pale yellow'
_exptl_crystal_density_diffrn 1.450
_exptl_crystal_density_method 'not measured'
_exptl_crystal_description plate
_exptl_crystal_F_000 1792
_exptl_crystal_size_max 0.42
_exptl_crystal_size_mid 0.24
_exptl_crystal_size_min 0.15
_refine_diff_density_max 0.32
_refine_diff_density_min -0.26
_refine_ls_abs_structure_details 'Flack (1983), with how many Friedel pairs'
_refine_ls_abs_structure_Flack -0.013(6)
_refine_ls_extinction_method none
_refine_ls_goodness_of_fit_ref 1.041
_refine_ls_hydrogen_treatment constr
_refine_ls_matrix_type full
_refine_ls_number_parameters 496
_refine_ls_number_reflns 9022
_refine_ls_number_restraints 10
_refine_ls_restrained_S_all 1.042
_refine_ls_R_factor_all 0.0201
_refine_ls_R_factor_gt 0.0187
_refine_ls_shift/su_max 0.001
_refine_ls_shift/su_mean 0.000
_refine_ls_structure_factor_coef Fsqd
_refine_ls_weighting_details 'calc w = 1/[\s^2^(Fo^2^)+(0.0157P)^2^+1.2769P] where P = (Fo^2^+2Fc^2^)/3'
_refine_ls_weighting_scheme calc
_refine_ls_wR_factor_gt 0.0438
_refine_ls_wR_factor_ref 0.0448
_reflns_number_gt 8758
_reflns_number_total 9022
_reflns_threshold_expression I>2\s(I)
_cod_data_source_file lh6430.cif
_cod_data_source_block I
_cod_database_code 2206015
_cod_database_fobs_code 2206015

loop_
_symmetry_equiv_pos_as_xyz
'x, y, z'
'-x+1/2, -y, z+1/2'
'x+1/2, -y+1/2, -z'
'-x, y+1/2, -z+1/2'

loop_
_atom_site_label
_atom_site_fract_x
_atom_site_fract_y
_atom_site_fract_z
_atom_site_U_iso_or_equiv
_atom_site_adp_type
_atom_site_calc_flag
_atom_site_refinement_flags
_atom_site_occupancy
_atom_site_disorder_assembly
_atom_site_disorder_group
_atom_site_type_symbol
Cu1 0.28994(2) 0.587106(15) 0.107245(6) 0.01566(5) Uani d . 1 . . Cu
Cu2 0.40458(2) 0.525604(15) 0.169425(6) 0.01602(5) Uani d . 1 . . Cu
Cu3 0.39195(2) 0.376070(15) 0.125651(6) 0.01588(5) Uani d . 1 . . Cu
Cu4 0.42917(2) 0.477468(16) 0.064348(6) 0.01647(5) Uani d . 1 . . Cu
N1 0.11604(16) 0.67766(11) 0.13174(4) 0.0196(3) Uani d . 1 . . N
C11 0.42577(19) 0.66803(13) 0.15006(5) 0.0171(3) Uani d . 1 . . C
C12 0.3348(2) 0.75135(13) 0.15761(5) 0.0183(4) Uani d . 1 . . C
C13 0.3791(2) 0.85166(13) 0.15204(6) 0.0229(4) Uani d . 1 . . C
H13 0.3148 0.9056 0.1569 0.027 Uiso calc R 1 . . H
C14 0.5163(2) 0.87302(15) 0.13945(6) 0.0253(4) Uani d . 1 . . C
H14 0.5465 0.9412 0.1361 0.030 Uiso calc R 1 . . H
C15 0.6084(2) 0.79387(13) 0.13185(5) 0.0218(4) Uani d . 1 . . C
H15 0.7024 0.8075 0.1233 0.026 Uiso calc R 1 . . H
C16 0.5630(2) 0.69347(13) 0.13675(5) 0.0194(4) Uani d . 1 . . C
H16 0.6275 0.6403 0.1308 0.023 Uiso calc R 1 . . H
C17 0.1829(2) 0.72889(14) 0.16844(6) 0.0208(4) Uani d . 1 . . C
H17A 0.1782 0.6847 0.1938 0.025 Uiso calc R 1 . . H
H17B 0.1324 0.7927 0.1749 0.025 Uiso calc R 1 . . H
C18 -0.0125(2) 0.62431(16) 0.14439(6) 0.0271(4) Uani d . 1 . . C
H18A -0.0831 0.6736 0.1538 0.041 Uiso calc R 1 . . H
H18B 0.0089 0.5776 0.1677 0.041 Uiso calc R 1 . . H
H18C -0.0494 0.5861 0.1202 0.041 Uiso calc R 1 . . H
C19 0.0817(2) 0.75141(15) 0.09822(6) 0.0276(4) Uani d . 1 . . C
H19A 0.0122 0.7999 0.1090 0.041 Uiso calc R 1 . . H
H19B 0.0427 0.7157 0.0736 0.041 Uiso calc R 1 . . H
H19C 0.1673 0.7876 0.0898 0.041 Uiso calc R 1 . . H
N2 0.55593(17) 0.48499(12) 0.21869(5) 0.0228(3) Uani d . 1 . . N
C21 0.3064(2) 0.38765(13) 0.18354(5) 0.0187(4) Uani d . 1 . . C
C22 0.3756(2) 0.35395(13) 0.22075(6) 0.0222(4) Uani d . 1 . . C
C23 0.3022(3) 0.30931(15) 0.25429(6) 0.0325(5) Uani d . 1 . . C
H23 0.3516 0.2873 0.2788 0.039 Uiso calc R 1 . . H
C24 0.1572(3) 0.29690(16) 0.25195(7) 0.0392(6) Uani d . 1 . . C
H24 0.1079 0.2651 0.2745 0.047 Uiso calc R 1 . . H
C25 0.0847(3) 0.33089(15) 0.21664(7) 0.0330(5) Uani d . 1 . . C
H25 -0.0147 0.3234 0.2151 0.040 Uiso calc R 1 . . H
C26 0.1582(2) 0.37614(14) 0.18335(6) 0.0231(4) Uani d . 1 . . C
H26 0.1066 0.4002 0.1596 0.028 Uiso calc R 1 . . H
C27 0.5308(2) 0.37440(15) 0.22396(6) 0.0263(4) Uani d . 1 . . C
H27A 0.5662 0.3518 0.2519 0.032 Uiso calc R 1 . . H
H27B 0.5816 0.3364 0.2017 0.032 Uiso calc R 1 . . H
C28 0.5147(2) 0.54013(15) 0.25737(6) 0.0290(4) Uani d . 1 . . C
H28A 0.5771 0.5207 0.2808 0.044 Uiso calc R 1 . . H
H28B 0.4172 0.5232 0.2647 0.044 Uiso calc R 1 . . H
H28C 0.5225 0.6132 0.2524 0.044 Uiso calc R 1 . . H
C29 0.7044(2) 0.50520(18) 0.20930(7) 0.0345(5) Uani d . 1 . . C
H29A 0.7189 0.5784 0.2064 0.052 Uiso calc R 1 . . H
H29B 0.7305 0.4714 0.1827 0.052 Uiso calc R 1 . . H
H29C 0.7632 0.4793 0.2324 0.052 Uiso calc R 1 . . H
N3 0.32555(16) 0.23014(11) 0.09918(5) 0.0190(3) Uani d . 1 . . N
C31 0.55948(19) 0.36642(13) 0.08094(5) 0.0173(3) Uani d . 1 . . C
C32 0.54890(19) 0.26678(13) 0.06458(6) 0.0194(3) Uani d . 1 . . C
C33 0.6664(2) 0.20613(15) 0.05785(7) 0.0294(4) Uani d . 1 . . C
H33 0.6553 0.1406 0.0458 0.035 Uiso calc R 1 . . H
C34 0.7996(2) 0.24052(15) 0.06858(8) 0.0327(5) Uani d . 1 . . C
H34 0.8801 0.1997 0.0634 0.039 Uiso calc R 1 . . H
C35 0.8140(2) 0.33536(15) 0.08704(7) 0.0275(4) Uani d . 1 . . C
H35 0.9042 0.3583 0.0958 0.033 Uiso calc R 1 . . H
C36 0.69692(19) 0.39658(13) 0.09266(6) 0.0211(4) Uani d . 1 . . C
H36 0.7096 0.4617 0.1049 0.025 Uiso calc R 1 . . H
C37 0.4016(2) 0.22542(13) 0.05824(6) 0.0212(4) Uani d . 1 . . C
H37A 0.3513 0.2661 0.0366 0.025 Uiso calc R 1 . . H
H37B 0.4064 0.1545 0.0482 0.025 Uiso calc R 1 . . H
C38 0.1735(2) 0.21558(15) 0.09272(7) 0.0262(4) Uani d . 1 . . C
H38A 0.1393 0.2645 0.0717 0.039 Uiso calc R 1 . . H
H38B 0.1240 0.2259 0.1196 0.039 Uiso calc R 1 . . H
H38C 0.1560 0.1466 0.0825 0.039 Uiso calc R 1 . . H
C39 0.3772(2) 0.15172(14) 0.12860(7) 0.0304(4) Uani d . 1 . . C
H39A 0.3590 0.0845 0.1166 0.046 Uiso calc R 1 . . H
H39B 0.3283 0.1581 0.1558 0.046 Uiso calc R 1 . . H
H39C 0.4787 0.1604 0.1329 0.046 Uiso calc R 1 . . H
N4 0.52110(18) 0.57058(12) 0.01466(5) 0.0232(3) Uani d . 1 . . N
C41 0.23877(19) 0.54481(13) 0.04798(5) 0.0177(3) Uani d . 1 . . C
C42 0.2684(2) 0.60157(13) 0.01087(5) 0.0211(4) Uani d . 1 . . C
C43 0.1723(2) 0.60661(15) -0.02269(6) 0.0290(5) Uani d . 1 . . C
H43 0.1956 0.6444 -0.0474 0.035 Uiso calc R 1 . . H
C44 0.0436(2) 0.55723(16) -0.02046(6) 0.0307(5) Uani d . 1 . . C
H44 -0.0228 0.5636 -0.0428 0.037 Uiso calc R 1 . . H
C45 0.0128(2) 0.49849(15) 0.01478(6) 0.0261(4) Uani d . 1 . . C
H45 -0.0736 0.4624 0.0163 0.031 Uiso calc R 1 . . H
C46 0.1089(2) 0.49271(13) 0.04783(5) 0.0202(3) Uani d . 1 . . C
H46 0.0862 0.4516 0.0716 0.024 Uiso calc R 1 . . H
C47 0.4116(2) 0.64934(13) 0.00797(6) 0.0236(4) Uani d . 1 . . C
H47A 0.4240 0.6809 -0.0203 0.028 Uiso calc R 1 . . H
H47B 0.4209 0.7029 0.0298 0.028 Uiso calc R 1 . . H
C48 0.5338(3) 0.50398(15) -0.02261(6) 0.0334(5) Uani d . 1 . . C
H48A 0.5678 0.5434 -0.0469 0.050 Uiso calc R 1 . . H
H48B 0.4415 0.4749 -0.0293 0.050 Uiso calc R 1 . . H
H48C 0.6005 0.4493 -0.0164 0.050 Uiso calc R 1 . . H
C49 0.6581(2) 0.61647(16) 0.02410(7) 0.0310(4) Uani d . 1 . . C
H49A 0.7276 0.5630 0.0292 0.046 Uiso calc R 1 . . H
H49B 0.6500 0.6592 0.0494 0.046 Uiso calc R 1 . . H
H49C 0.6884 0.6579 0.0000 0.046 Uiso calc R 1 . . H
O1 1.0117(3) 0.0009(2) 0.15323(8) 0.0667(10) Uani d PD 0.731(4) A 1 O
C1 0.8718(6) 0.0209(4) 0.14329(15) 0.0596(13) Uani d PD 0.731(4) A 1 C
H1A 0.8136 -0.0406 0.1472 0.072 Uiso calc PR 0.731(4) A 1 H
H1B 0.8632 0.0435 0.1135 0.072 Uiso calc PR 0.731(4) A 1 H
C2 0.8251(6) 0.1028(5) 0.17286(17) 0.0575(15) Uani d PD 0.731(4) A 1 C
H2A 0.7219 0.1013 0.1773 0.069 Uiso calc PR 0.731(4) A 1 H
H2B 0.8531 0.1706 0.1624 0.069 Uiso calc PR 0.731(4) A 1 H
C3 0.9044(6) 0.0746(4) 0.21313(12) 0.0439(12) Uani d PD 0.731(4) A 1 C
H3A 0.9251 0.1350 0.2306 0.053 Uiso calc PR 0.731(4) A 1 H
H3B 0.8510 0.0250 0.2303 0.053 Uiso calc PR 0.731(4) A 1 H
C4 1.0382(5) 0.0282(5) 0.19534(16) 0.0443(11) Uani d PD 0.731(4) A 1 C
H4A 1.1163 0.0778 0.1967 0.053 Uiso calc PR 0.731(4) A 1 H
H4B 1.0651 -0.0322 0.2121 0.053 Uiso calc PR 0.731(4) A 1 H
O1A 0.8268(6) 0.1512(4) 0.21913(17) 0.0357(17) Uani d PD 0.269(4) A 2 O
C1A 0.9193(12) 0.0746(7) 0.2306(2) 0.042(3) Uani d PD 0.269(4) A 2 C
H1C 0.8681 0.0192 0.2452 0.050 Uiso calc PR 0.269(4) A 2 H
H1D 0.9925 0.1011 0.2500 0.050 Uiso calc PR 0.269(4) A 2 H
C2A 0.9850(12) 0.0365(11) 0.1906(4) 0.056(5) Uani d PD 0.269(4) A 2 C
H2C 1.0148 -0.0351 0.1933 0.068 Uiso calc PR 0.269(4) A 2 H
H2D 1.0669 0.0783 0.1822 0.068 Uiso calc PR 0.269(4) A 2 H
C3A 0.8636(15) 0.0479(10) 0.1594(3) 0.071(5) Uani d PD 0.269(4) A 2 C
H3C 0.8980 0.0581 0.1301 0.085 Uiso calc PR 0.269(4) A 2 H
H3D 0.8003 -0.0117 0.1601 0.085 Uiso calc PR 0.269(4) A 2 H
C4A 0.7907(12) 0.1419(9) 0.1763(3) 0.055(4) Uani d PD 0.269(4) A 2 C
H4C 0.8221 0.2025 0.1604 0.066 Uiso calc PR 0.269(4) A 2 H
H4D 0.6874 0.1354 0.1732 0.066 Uiso calc PR 0.269(4) A 2 H

loop_
_atom_site_aniso_label
_atom_site_aniso_U_11
_atom_site_aniso_U_22
_atom_site_aniso_U_33
_atom_site_aniso_U_12
_atom_site_aniso_U_13
_atom_site_aniso_U_23
Cu1 0.01595(10) 0.01791(10) 0.01310(9) 0.00185(8) -0.00055(8) -0.00092(8)
Cu2 0.01798(10) 0.01477(9) 0.01531(9) -0.00092(9) -0.00183(8) 0.00183(7)
Cu3 0.01694(10) 0.01605(9) 0.01464(9) -0.00137(8) 0.00076(8) 0.00059(8)
Cu4 0.01718(10) 0.01531(9) 0.01694(9) 0.00234(8) 0.00292(8) 0.00220(8)
N1 0.0177(7) 0.0219(7) 0.0192(7) 0.0025(6) -0.0006(6) 0.0005(6)
C11 0.0207(9) 0.0167(8) 0.0140(7) -0.0009(7) -0.0027(7) -0.0010(6)
C12 0.0222(9) 0.0187(8) 0.0139(8) -0.0008(7) 0.0007(7) -0.0008(6)
C13 0.0307(10) 0.0172(8) 0.0208(8) 0.0032(8) -0.0005(8) -0.0024(6)
C14 0.0344(11) 0.0172(8) 0.0243(9) -0.0051(8) -0.0037(8) 0.0008(7)
C15 0.0232(9) 0.0243(9) 0.0180(8) -0.0053(8) -0.0002(8) 0.0013(7)
C16 0.0220(9) 0.0200(8) 0.0163(8) 0.0006(7) -0.0023(7) -0.0014(6)
C17 0.0236(10) 0.0220(9) 0.0168(8) 0.0024(7) 0.0037(7) -0.0022(7)
C18 0.0169(9) 0.0328(10) 0.0316(10) 0.0002(8) 0.0047(8) -0.0047(8)
C19 0.0275(11) 0.0286(10) 0.0267(9) 0.0111(8) -0.0036(8) 0.0035(7)
N2 0.0243(8) 0.0241(8) 0.0202(7) -0.0003(7) -0.0060(6) -0.0001(6)
C21 0.0243(9) 0.0141(8) 0.0177(8) -0.0010(7) 0.0023(7) 0.0018(6)
C22 0.0362(11) 0.0132(8) 0.0173(8) 0.0006(7) -0.0009(8) -0.0001(6)
C23 0.0616(15) 0.0192(9) 0.0167(9) -0.0040(10) 0.0030(9) 0.0046(7)
C24 0.0629(17) 0.0256(10) 0.0289(11) -0.0103(11) 0.0218(11) 0.0017(8)
C25 0.0340(12) 0.0255(10) 0.0396(11) -0.0075(9) 0.0170(10) -0.0052(8)
C26 0.0268(10) 0.0183(8) 0.0243(9) -0.0026(8) 0.0055(7) -0.0013(7)
C27 0.0337(11) 0.0220(9) 0.0232(9) 0.0059(8) -0.0108(8) 0.0009(7)
C28 0.0401(12) 0.0258(10) 0.0212(9) -0.0034(9) -0.0066(8) -0.0019(7)
C29 0.0248(10) 0.0439(13) 0.0347(10) -0.0001(10) -0.0101(9) 0.0002(9)
N3 0.0143(7) 0.0168(7) 0.0258(8) -0.0016(6) -0.0010(6) 0.0005(6)
C31 0.0172(8) 0.0167(8) 0.0179(8) 0.0013(7) 0.0034(6) 0.0015(6)
C32 0.0169(9) 0.0182(8) 0.0229(8) 0.0002(7) 0.0019(7) -0.0016(7)
C33 0.0234(10) 0.0192(9) 0.0455(12) 0.0029(8) 0.0039(9) -0.0055(8)
C34 0.0168(10) 0.0247(10) 0.0567(14) 0.0047(8) 0.0049(10) -0.0023(9)
C35 0.0154(9) 0.0260(10) 0.0410(11) -0.0024(8) -0.0021(8) 0.0053(8)
C36 0.0202(9) 0.0181(9) 0.0250(9) -0.0017(7) 0.0026(7) 0.0008(7)
C37 0.0177(9) 0.0198(8) 0.0260(9) 0.0008(7) -0.0002(8) -0.0074(7)
C38 0.0167(9) 0.0243(9) 0.0377(11) -0.0047(7) -0.0013(8) -0.0071(8)
C39 0.0275(11) 0.0204(9) 0.0434(12) -0.0013(8) -0.0054(9) 0.0113(8)
N4 0.0279(9) 0.0177(8) 0.0240(8) 0.0014(7) 0.0098(7) 0.0022(6)
C41 0.0225(9) 0.0169(8) 0.0136(7) 0.0026(7) 0.0005(6) -0.0010(6)
C42 0.0319(10) 0.0157(8) 0.0159(8) 0.0041(7) 0.0005(7) -0.0004(6)
C43 0.0463(13) 0.0237(10) 0.0171(8) 0.0085(9) -0.0037(8) 0.0027(7)
C44 0.0353(12) 0.0321(11) 0.0246(9) 0.0115(9) -0.0140(9) -0.0062(8)
C45 0.0220(9) 0.0278(10) 0.0286(9) 0.0044(8) -0.0056(8) -0.0093(8)
C46 0.0197(9) 0.0223(8) 0.0185(7) 0.0035(7) -0.0003(7) -0.0020(6)
C47 0.0327(11) 0.0163(8) 0.0217(8) 0.0018(8) 0.0054(8) 0.0057(6)
C48 0.0481(13) 0.0248(10) 0.0273(10) 0.0008(9) 0.0159(9) -0.0012(8)
C49 0.0267(10) 0.0289(10) 0.0373(11) -0.0032(8) 0.0120(9) 0.0047(9)
O1 0.074(2) 0.082(2) 0.0442(15) 0.0323(17) -0.0009(13) -0.0143(14)
C1 0.064(3) 0.059(3) 0.056(3) -0.018(2) -0.023(2) -0.006(2)
C2 0.036(3) 0.075(4) 0.061(3) 0.019(2) 0.010(2) 0.023(3)
C3 0.061(3) 0.0336(19) 0.037(2) -0.0060(19) 0.016(2) -0.0011(19)
C4 0.036(3) 0.052(3) 0.045(2) -0.002(2) -0.0030(19) 0.0038(19)
O1A 0.037(3) 0.030(3) 0.040(3) 0.003(2) 0.001(3) 0.003(2)
C1A 0.054(7) 0.029(5) 0.042(7) 0.005(5) 0.005(6) -0.005(6)
C2A 0.050(10) 0.055(7) 0.064(9) 0.013(8) 0.013(8) 0.021(6)
C3A 0.115(14) 0.057(9) 0.042(8) 0.026(9) -0.031(8) -0.012(6)
C4A 0.028(7) 0.086(12) 0.051(7) 0.001(7) -0.010(5) 0.006(7)

loop_
_atom_type_symbol
_atom_type_description
_atom_type_scat_dispersion_real
_atom_type_scat_dispersion_imag
_atom_type_scat_source
C C 0.0033 0.0016 'International Tables Vol C Tables 4.2.6.8 and 6.1.1.4'
H H 0.0000 0.0000 'International Tables Vol C Tables 4.2.6.8 and 6.1.1.4'
Cu Cu 0.3201 1.2651 'International Tables Vol C Tables 4.2.6.8 and 6.1.1.4'
N N 0.0061 0.0033 'International Tables Vol C Tables 4.2.6.8 and 6.1.1.4'
O O 0.0106 0.0060 'International Tables Vol C Tables 4.2.6.8 and 6.1.1.4'

loop_
_geom_angle_atom_site_label_1
_geom_angle_atom_site_label_2
_geom_angle_atom_site_label_3
_geom_angle
C41 Cu1 C11 150.04(7)
C41 Cu1 N1 107.38(6)
C11 Cu1 N1 87.68(6)
C41 Cu1 Cu4 55.76(5)
C11 Cu1 Cu4 108.99(5)
N1 Cu1 Cu4 162.74(4)
C41 Cu1 Cu2 141.26(5)
C11 Cu1 Cu2 51.65(4)
N1 Cu1 Cu2 103.96(4)
Cu4 Cu1 Cu2 90.372(10)
C41 Cu1 Cu3 89.99(5)
C11 Cu1 Cu3 98.40(5)
N1 Cu1 Cu3 133.15(4)
Cu4 Cu1 Cu3 50.763(7)
Cu2 Cu1 Cu3 51.589(7)
C11 Cu2 C21 158.98(7)
C11 Cu2 N2 112.61(7)
C21 Cu2 N2 85.88(6)
C11 Cu2 Cu1 58.09(5)
C21 Cu2 Cu1 105.53(5)
N2 Cu2 Cu1 165.70(4)
C11 Cu2 Cu3 127.14(5)
C21 Cu2 Cu3 52.22(5)
N2 Cu2 Cu3 103.82(4)
Cu1 Cu2 Cu3 77.622(9)
C21 Cu3 C31 155.57(7)
C21 Cu3 N3 107.29(6)
C31 Cu3 N3 84.85(6)
C21 Cu3 Cu4 139.27(5)
C31 Cu3 Cu4 52.01(5)
N3 Cu3 Cu4 103.19(4)
C21 Cu3 Cu2 55.70(5)
C31 Cu3 Cu2 112.99(5)
N3 Cu3 Cu2 162.09(4)
Cu4 Cu3 Cu2 89.820(10)
C21 Cu3 Cu1 88.54(5)
C31 Cu3 Cu1 99.69(5)
N3 Cu3 Cu1 130.42(4)
Cu4 Cu3 Cu1 50.885(7)
Cu2 Cu3 Cu1 50.789(7)
C31 Cu4 C41 157.13(7)
C31 Cu4 N4 110.89(7)
C41 Cu4 N4 85.90(7)
C31 Cu4 Cu3 57.55(5)
C41 Cu4 Cu3 108.25(5)
N4 Cu4 Cu3 164.53(5)
C31 Cu4 Cu1 130.10(5)
C41 Cu4 Cu1 53.02(5)
N4 Cu4 Cu1 106.76(4)
Cu3 Cu4 Cu1 78.352(9)
C18 N1 C19 109.18(16)
C18 N1 C17 111.33(14)
C19 N1 C17 110.66(15)
C18 N1 Cu1 117.65(12)
C19 N1 Cu1 106.02(11)
C17 N1 Cu1 101.68(11)
C16 C11 C12 115.34(16)
C16 C11 Cu2 114.24(13)
C12 C11 Cu2 128.35(13)
C16 C11 Cu1 119.07(12)
C12 C11 Cu1 97.20(12)
Cu2 C11 Cu1 70.25(5)
C13 C12 C11 121.96(17)
C13 C12 C17 120.03(17)
C11 C12 C17 117.82(16)
C14 C13 C12 120.59(18)
C14 C13 H13 119.7
C12 C13 H13 119.7
C15 C14 C13 119.22(18)
C15 C14 H14 120.4
C13 C14 H14 120.4
C14 C15 C16 120.06(18)
C14 C15 H15 120.0
C16 C15 H15 120.0
C15 C16 C11 122.83(17)
C15 C16 H16 118.6
C11 C16 H16 118.6
N1 C17 C12 108.77(14)
N1 C17 H17A 109.9
C12 C17 H17A 109.9
N1 C17 H17B 109.9
C12 C17 H17B 109.9
H17A C17 H17B 108.3
N1 C18 H18A 109.5
N1 C18 H18B 109.5
H18A C18 H18B 109.5
N1 C18 H18C 109.5
H18A C18 H18C 109.5
H18B C18 H18C 109.5
N1 C19 H19A 109.5
N1 C19 H19B 109.5
H19A C19 H19B 109.5
N1 C19 H19C 109.5
H19A C19 H19C 109.5
H19B C19 H19C 109.5
C29 N2 C28 109.45(16)
C29 N2 C27 110.83(16)
C28 N2 C27 110.47(15)
C29 N2 Cu2 116.42(12)
C28 N2 Cu2 107.02(12)
C27 N2 Cu2 102.39(11)
C26 C21 C22 115.53(17)
C26 C21 Cu3 113.02(13)
C22 C21 Cu3 122.85(14)
C26 C21 Cu2 122.35(13)
C22 C21 Cu2 104.04(12)
Cu3 C21 Cu2 72.08(6)
C23 C22 C21 121.8(2)
C23 C22 C27 120.99(18)
C21 C22 C27 117.05(16)
C24 C23 C22 120.3(2)
C24 C23 H23 119.8
C22 C23 H23 119.8
C25 C24 C23 119.86(19)
C25 C24 H24 120.1
C23 C24 H24 120.1
C24 C25 C26 119.7(2)
C24 C25 H25 120.1
C26 C25 H25 120.1
C25 C26 C21 122.69(19)
C25 C26 H26 118.7
C21 C26 H26 118.7
N2 C27 C22 109.06(15)
N2 C27 H27A 109.9
C22 C27 H27A 109.9
N2 C27 H27B 109.9
C22 C27 H27B 109.9
H27A C27 H27B 108.3
N2 C28 H28A 109.5
N2 C28 H28B 109.5
H28A C28 H28B 109.5
N2 C28 H28C 109.5
H28A C28 H28C 109.5
H28B C28 H28C 109.5
N2 C29 H29A 109.5
N2 C29 H29B 109.5
H29A C29 H29B 109.5
N2 C29 H29C 109.5
H29A C29 H29C 109.5
H29B C29 H29C 109.5
C38 N3 C39 108.78(15)
C38 N3 C37 110.66(14)
C39 N3 C37 110.89(15)
C38 N3 Cu3 116.74(11)
C39 N3 Cu3 106.39(11)
C37 N3 Cu3 103.21(10)
C36 C31 C32 114.97(16)
C36 C31 Cu4 115.83(12)
C32 C31 Cu4 123.00(13)
C36 C31 Cu3 119.99(12)
C32 C31 Cu3 104.10(12)
Cu4 C31 Cu3 70.44(6)
C33 C32 C31 122.27(17)
C33 C32 C37 120.89(16)
C31 C32 C37 116.64(15)
C34 C33 C32 120.44(18)
C34 C33 H33 119.8
C32 C33 H33 119.8
C33 C34 C35 119.22(18)
C33 C34 H34 120.4
C35 C34 H34 120.4
C36 C35 C34 120.04(18)
C36 C35 H35 120.0
C34 C35 H35 120.0
C35 C36 C31 122.89(16)
C35 C36 H36 118.6
C31 C36 H36 118.6
N3 C37 C32 108.69(14)
N3 C37 H37A 110.0
C32 C37 H37A 110.0
N3 C37 H37B 110.0
C32 C37 H37B 110.0
H37A C37 H37B 108.3
N3 C38 H38A 109.5
N3 C38 H38B 109.5
H38A C38 H38B 109.5
N3 C38 H38C 109.5
H38A C38 H38C 109.5
H38B C38 H38C 109.5
N3 C39 H39A 109.5
N3 C39 H39B 109.5
H39A C39 H39B 109.5
N3 C39 H39C 109.5
H39A C39 H39C 109.5
H39B C39 H39C 109.5
C49 N4 C48 109.64(16)
C49 N4 C47 111.15(15)
C48 N4 C47 111.21(16)
C49 N4 Cu4 116.35(12)
C48 N4 Cu4 105.68(11)
C47 N4 Cu4 102.54(10)
C46 C41 C42 115.34(16)
C46 C41 Cu1 110.47(12)
C42 C41 Cu1 124.92(13)
C46 C41 Cu4 123.48(12)
C42 C41 Cu4 104.97(13)
Cu1 C41 Cu4 71.21(6)
C43 C42 C41 121.35(18)
C43 C42 C47 121.63(16)
C41 C42 C47 116.87(16)
C44 C43 C42 120.93(18)
C44 C43 H43 119.5
C42 C43 H43 119.5
C45 C44 C43 119.28(18)
C45 C44 H44 120.4
C43 C44 H44 120.4
C44 C45 C46 119.64(19)
C44 C45 H45 120.2
C46 C45 H45 120.2
C45 C46 C41 123.37(17)
C45 C46 H46 118.3
C41 C46 H46 118.3
N4 C47 C42 109.33(14)
N4 C47 H47A 109.8
C42 C47 H47A 109.8
N4 C47 H47B 109.8
C42 C47 H47B 109.8
H47A C47 H47B 108.3
N4 C48 H48A 109.5
N4 C48 H48B 109.5
H48A C48 H48B 109.5
N4 C48 H48C 109.5
H48A C48 H48C 109.5
H48B C48 H48C 109.5
N4 C49 H49A 109.5
N4 C49 H49B 109.5
H49A C49 H49B 109.5
N4 C49 H49C 109.5
H49A C49 H49C 109.5
H49B C49 H49C 109.5
C1 O1 C4 109.7(3)
O1 C1 C2 106.3(4)
O1 C1 H1A 110.5
C2 C1 H1A 110.5
O1 C1 H1B 110.5
C2 C1 H1B 110.5
H1A C1 H1B 108.7
C1 C2 C3 101.3(4)
C1 C2 H2A 111.5
C3 C2 H2A 111.5
C1 C2 H2B 111.5
C3 C2 H2B 111.5
H2A C2 H2B 109.3
C4 C3 C2 101.8(4)
C4 C3 H3A 111.4
C2 C3 H3A 111.4
C4 C3 H3B 111.4
C2 C3 H3B 111.4
H3A C3 H3B 109.3
O1 C4 C3 107.7(4)
O1 C4 H4A 110.2
C3 C4 H4A 110.2
O1 C4 H4B 110.2
C3 C4 H4B 110.2
H4A C4 H4B 108.5
C1A O1A C4A 110.0(3)
O1A C1A C2A 106.8(4)
O1A C1A H1C 110.4
C2A C1A H1C 110.4
O1A C1A H1D 110.4
C2A C1A H1D 110.4
H1C C1A H1D 108.6
C1A C2A C3A 101.3(4)
C1A C2A H2C 111.5
C3A C2A H2C 111.5
C1A C2A H2D 111.5
C3A C2A H2D 111.5
H2C C2A H2D 109.3
C4A C3A C2A 101.5(4)
C4A C3A H3C 111.5
C2A C3A H3C 111.5
C4A C3A H3D 111.5
C2A C3A H3D 111.5
H3C C3A H3D 109.3
O1A C4A C3A 107.4(4)
O1A C4A H4C 110.2
C3A C4A H4C 110.2
O1A C4A H4D 110.2
C3A C4A H4D 110.2
H4C C4A H4D 108.5

loop_
_geom_bond_atom_site_label_1
_geom_bond_atom_site_label_2
_geom_bond_distance
Cu1 C41 2.0096(17)
Cu1 C11 2.1510(17)
Cu1 N1 2.1800(15)
Cu1 Cu4 2.3816(3)
Cu1 Cu2 2.3848(3)
Cu1 Cu3 3.0063(3)
Cu2 C11 1.9872(17)
Cu2 C21 2.0938(17)
Cu2 N2 2.1830(15)
Cu2 Cu3 2.4117(3)
Cu3 C21 2.0033(17)
Cu3 C31 2.1292(17)
Cu3 N3 2.1922(15)
Cu3 Cu4 2.3775(3)
Cu4 C31 1.9885(17)
Cu4 C41 2.0796(18)
Cu4 N4 2.1741(15)
N1 C18 1.465(2)
N1 C19 1.473(2)
N1 C17 1.483(2)
C11 C16 1.410(3)
C11 C12 1.419(2)
C12 C13 1.401(3)
C12 C17 1.512(3)
C13 C14 1.391(3)
C13 H13 0.9500
C14 C15 1.383(3)
C14 H14 0.9500
C15 C16 1.402(2)
C15 H15 0.9500
C16 H16 0.9500
C17 H17A 0.9900
C17 H17B 0.9900
C18 H18A 0.9800
C18 H18B 0.9800
C18 H18C 0.9800
C19 H19A 0.9800
C19 H19B 0.9800
C19 H19C 0.9800
N2 C29 1.465(3)
N2 C28 1.473(2)
N2 C27 1.489(2)
C21 C26 1.416(3)
C21 C22 1.416(2)
C22 C23 1.397(3)
C22 C27 1.501(3)
C23 C24 1.388(4)
C23 H23 0.9500
C24 C25 1.384(3)
C24 H24 0.9500
C25 C26 1.394(3)
C25 H25 0.9500
C26 H26 0.9500
C27 H27A 0.9900
C27 H27B 0.9900
C28 H28A 0.9800
C28 H28B 0.9800
C28 H28C 0.9800
C29 H29A 0.9800
C29 H29B 0.9800
C29 H29C 0.9800
N3 C38 1.470(2)
N3 C39 1.474(2)
N3 C37 1.480(2)
C31 C36 1.413(3)
C31 C32 1.417(2)
C32 C33 1.390(3)
C32 C37 1.514(3)
C33 C34 1.386(3)
C33 H33 0.9500
C34 C35 1.388(3)
C34 H34 0.9500
C35 C36 1.386(3)
C35 H35 0.9500
C36 H36 0.9500
C37 H37A 0.9900
C37 H37B 0.9900
C38 H38A 0.9800
C38 H38B 0.9800
C38 H38C 0.9800
C39 H39A 0.9800
C39 H39B 0.9800
C39 H39C 0.9800
N4 C49 1.466(3)
N4 C48 1.473(2)
N4 C47 1.486(2)
C41 C46 1.412(3)
C41 C42 1.417(2)
C42 C43 1.399(3)
C42 C47 1.502(3)
C43 C44 1.387(3)
C43 H43 0.9500
C44 C45 1.386(3)
C44 H44 0.9500
C45 C46 1.387(3)
C45 H45 0.9500
C46 H46 0.9500
C47 H47A 0.9900
C47 H47B 0.9900
C48 H48A 0.9800
C48 H48B 0.9800
C48 H48C 0.9800
C49 H49A 0.9800
C49 H49B 0.9800
C49 H49C 0.9800
O1 C1 1.390(6)
O1 C4 1.398(5)
C1 C2 1.495(7)
C1 H1A 0.9900
C1 H1B 0.9900
C2 C3 1.523(6)
C2 H2A 0.9900
C2 H2B 0.9900
C3 C4 1.517(6)
C3 H3A 0.9900
C3 H3B 0.9900
C4 H4A 0.9900
C4 H4B 0.9900
O1A C1A 1.389(6)
O1A C4A 1.398(5)
C1A C2A 1.494(7)
C1A H1C 0.9900
C1A H1D 0.9900
C2A C3A 1.523(6)
C2A H2C 0.9900
C2A H2D 0.9900
C3A C4A 1.518(6)
C3A H3C 0.9900
C3A H3D 0.9900
C4A H4C 0.9900
C4A H4D 0.9900

loop_
_geom_torsion_atom_site_label_1
_geom_torsion_atom_site_label_2
_geom_torsion_atom_site_label_3
_geom_torsion_atom_site_label_4
_geom_torsion
C41 Cu1 Cu2 C11 141.19(10)
N1 Cu1 Cu2 C11 -75.53(7)
Cu4 Cu1 Cu2 C11 114.19(6)
Cu3 Cu1 Cu2 C11 149.86(6)
C41 Cu1 Cu2 C21 -53.28(10)
C11 Cu1 Cu2 C21 165.53(8)
N1 Cu1 Cu2 C21 90.00(7)
Cu4 Cu1 Cu2 C21 -80.28(5)
Cu3 Cu1 Cu2 C21 -44.61(5)
C41 Cu1 Cu2 N2 88.7(2)
C11 Cu1 Cu2 N2 -52.45(19)
N1 Cu1 Cu2 N2 -127.98(18)
Cu4 Cu1 Cu2 N2 61.74(18)
Cu3 Cu1 Cu2 N2 97.41(18)
C41 Cu1 Cu2 Cu3 -8.67(8)
C11 Cu1 Cu2 Cu3 -149.86(6)
N1 Cu1 Cu2 Cu3 134.61(4)
Cu4 Cu1 Cu2 Cu3 -35.670(9)
C11 Cu2 Cu3 C21 -153.44(9)
N2 Cu2 Cu3 C21 73.49(8)
Cu1 Cu2 Cu3 C21 -121.12(6)
C11 Cu2 Cu3 C31 51.35(8)
C21 Cu2 Cu3 C31 -155.20(8)
N2 Cu2 Cu3 C31 -81.72(7)
Cu1 Cu2 Cu3 C31 83.68(5)
C11 Cu2 Cu3 N3 -133.66(15)
C21 Cu2 Cu3 N3 19.79(15)
N2 Cu2 Cu3 N3 93.28(14)
Cu1 Cu2 Cu3 N3 -101.33(13)
C11 Cu2 Cu3 Cu4 3.42(7)
C21 Cu2 Cu3 Cu4 156.86(7)
N2 Cu2 Cu3 Cu4 -129.65(4)
Cu1 Cu2 Cu3 Cu4 35.741(9)
C11 Cu2 Cu3 Cu1 -32.32(7)
C21 Cu2 Cu3 Cu1 121.12(6)
N2 Cu2 Cu3 Cu1 -165.39(5)
C41 Cu1 Cu3 C21 -140.39(7)
C11 Cu1 Cu3 C21 68.48(7)
N1 Cu1 Cu3 C21 -26.23(8)
Cu4 Cu1 Cu3 C21 176.19(5)
Cu2 Cu1 Cu3 C21 45.02(5)
C41 Cu1 Cu3 C31 62.74(7)
C11 Cu1 Cu3 C31 -88.39(7)
N1 Cu1 Cu3 C31 176.90(7)
Cu4 Cu1 Cu3 C31 19.32(5)
Cu2 Cu1 Cu3 C31 -111.84(5)
C41 Cu1 Cu3 N3 -28.74(7)
C11 Cu1 Cu3 N3 -179.87(7)
N1 Cu1 Cu3 N3 85.41(8)
Cu4 Cu1 Cu3 N3 -72.17(5)
Cu2 Cu1 Cu3 N3 156.67(5)
C41 Cu1 Cu3 Cu4 43.43(5)
C11 Cu1 Cu3 Cu4 -107.71(5)
N1 Cu1 Cu3 Cu4 157.58(6)
Cu2 Cu1 Cu3 Cu4 -131.163(12)
C41 Cu1 Cu3 Cu2 174.59(5)
C11 Cu1 Cu3 Cu2 23.46(5)
N1 Cu1 Cu3 Cu2 -71.26(5)
Cu4 Cu1 Cu3 Cu2 131.163(12)
C21 Cu3 Cu4 C31 149.71(10)
N3 Cu3 Cu4 C31 -72.55(7)
Cu2 Cu3 Cu4 C31 119.87(6)
Cu1 Cu3 Cu4 C31 155.56(6)
C21 Cu3 Cu4 C41 -50.23(10)
C31 Cu3 Cu4 C41 160.06(8)
N3 Cu3 Cu4 C41 87.51(6)
Cu2 Cu3 Cu4 C41 -80.07(5)
Cu1 Cu3 Cu4 C41 -44.38(5)
C21 Cu3 Cu4 N4 105.18(18)
C31 Cu3 Cu4 N4 -44.53(17)
N3 Cu3 Cu4 N4 -117.08(16)
Cu2 Cu3 Cu4 N4 75.34(16)
Cu1 Cu3 Cu4 N4 111.03(16)
C21 Cu3 Cu4 Cu1 -5.85(8)
C31 Cu3 Cu4 Cu1 -155.56(6)
N3 Cu3 Cu4 Cu1 131.89(4)
Cu2 Cu3 Cu4 Cu1 -35.685(9)
C41 Cu1 Cu4 C31 -150.91(9)
C11 Cu1 Cu4 C31 58.16(8)
N1 Cu1 Cu4 C31 -137.50(15)
Cu2 Cu1 Cu4 C31 8.99(7)
Cu3 Cu1 Cu4 C31 -27.16(7)
C11 Cu1 Cu4 C41 -150.94(8)
N1 Cu1 Cu4 C41 13.41(15)
Cu2 Cu1 Cu4 C41 159.90(6)
Cu3 Cu1 Cu4 C41 123.75(6)
C41 Cu1 Cu4 N4 71.33(8)
C11 Cu1 Cu4 N4 -79.61(7)
N1 Cu1 Cu4 N4 84.74(14)
Cu2 Cu1 Cu4 N4 -128.77(5)
Cu3 Cu1 Cu4 N4 -164.92(5)
C41 Cu1 Cu4 Cu3 -123.75(6)
C11 Cu1 Cu4 Cu3 85.32(5)
N1 Cu1 Cu4 Cu3 -110.34(14)
Cu2 Cu1 Cu4 Cu3 36.152(9)
C41 Cu1 N1 C18 74.87(14)
C11 Cu1 N1 C18 -131.51(13)
Cu4 Cu1 N1 C18 63.3(2)
Cu2 Cu1 N1 C18 -82.04(13)
Cu3 Cu1 N1 C18 -32.17(15)
C41 Cu1 N1 C19 -47.55(13)
C11 Cu1 N1 C19 106.06(12)
Cu4 Cu1 N1 C19 -59.1(2)
Cu2 Cu1 N1 C19 155.53(11)
Cu3 Cu1 N1 C19 -154.60(10)
C41 Cu1 N1 C17 -163.29(10)
C11 Cu1 N1 C17 -9.67(11)
Cu4 Cu1 N1 C17 -174.88(10)
Cu2 Cu1 N1 C17 39.79(10)
Cu3 Cu1 N1 C17 89.66(11)
C21 Cu2 C11 C16 -156.01(16)
N2 Cu2 C11 C16 53.90(14)
Cu1 Cu2 C11 C16 -113.85(13)
Cu3 Cu2 C11 C16 -75.89(13)
C21 Cu2 C11 C12 41.3(3)
N2 Cu2 C11 C12 -108.80(16)
Cu1 Cu2 C11 C12 83.45(15)
Cu3 Cu2 C11 C12 121.41(14)
C21 Cu2 C11 Cu1 -42.2(2)
N2 Cu2 C11 Cu1 167.75(5)
Cu3 Cu2 C11 Cu1 37.97(7)
C41 Cu1 C11 C16 -20.8(2)
N1 Cu1 C11 C16 -142.69(14)
Cu4 Cu1 C11 C16 32.71(14)
Cu2 Cu1 C11 C16 107.44(15)
Cu3 Cu1 C11 C16 84.00(13)
C41 Cu1 C11 C12 103.50(16)
N1 Cu1 C11 C12 -18.38(11)
Cu4 Cu1 C11 C12 157.03(9)
Cu2 Cu1 C11 C12 -128.25(12)
Cu3 Cu1 C11 C12 -151.68(10)
C41 Cu1 C11 Cu2 -128.25(12)
N1 Cu1 C11 Cu2 109.87(5)
Cu4 Cu1 C11 Cu2 -74.72(4)
Cu3 Cu1 C11 Cu2 -23.43(4)
C16 C11 C12 C13 0.1(2)
Cu2 C11 C12 C13 162.69(14)
Cu1 C11 C12 C13 -126.84(16)
C16 C11 C12 C17 175.05(15)
Cu2 C11 C12 C17 -22.4(2)
Cu1 C11 C12 C17 48.06(16)
C11 C12 C13 C14 -1.1(3)
C17 C12 C13 C14 -175.91(16)
C12 C13 C14 C15 1.0(3)
C13 C14 C15 C16 0.1(3)
C14 C15 C16 C11 -1.2(3)
C12 C11 C16 C15 1.0(2)
Cu2 C11 C16 C15 -164.07(13)
Cu1 C11 C16 C15 115.93(16)
C18 N1 C17 C12 161.03(15)
C19 N1 C17 C12 -77.36(18)
Cu1 N1 C17 C12 34.92(15)
C13 C12 C17 N1 111.54(18)
C11 C12 C17 N1 -63.46(19)
C11 Cu2 N2 C29 -52.54(16)
C21 Cu2 N2 C29 137.79(15)
Cu1 Cu2 N2 C29 -5.7(3)
Cu3 Cu2 N2 C29 88.35(14)
C11 Cu2 N2 C28 70.20(13)
C21 Cu2 N2 C28 -99.47(13)
Cu1 Cu2 N2 C28 117.01(18)
Cu3 Cu2 N2 C28 -148.91(11)
C11 Cu2 N2 C27 -173.58(12)
C21 Cu2 N2 C27 16.75(12)
Cu1 Cu2 N2 C27 -126.77(16)
Cu3 Cu2 N2 C27 -32.69(12)
C31 Cu3 C21 C26 -172.75(14)
N3 Cu3 C21 C26 -55.47(14)
Cu4 Cu3 C21 C26 81.23(15)
Cu2 Cu3 C21 C26 118.27(15)
Cu1 Cu3 C21 C26 76.70(13)
C31 Cu3 C21 C22 -26.5(3)
N3 Cu3 C21 C22 90.82(15)
Cu4 Cu3 C21 C22 -132.47(12)
Cu2 Cu3 C21 C22 -95.44(15)
Cu1 Cu3 C21 C22 -137.01(14)
C31 Cu3 C21 Cu2 68.98(17)
N3 Cu3 C21 Cu2 -173.74(5)
Cu4 Cu3 C21 Cu2 -37.03(10)
Cu1 Cu3 C21 Cu2 -41.57(4)
C11 Cu2 C21 C26 -9.9(3)
N2 Cu2 C21 C26 142.61(15)
Cu1 Cu2 C21 C26 -46.16(15)
Cu3 Cu2 C21 C26 -106.37(16)
C11 Cu2 C21 C22 -143.09(17)
N2 Cu2 C21 C22 9.42(12)
Cu1 Cu2 C21 C22 -179.34(11)
Cu3 Cu2 C21 C22 120.45(14)
C11 Cu2 C21 Cu3 96.46(18)
N2 Cu2 C21 Cu3 -111.02(6)
Cu1 Cu2 C21 Cu3 60.21(5)
C26 C21 C22 C23 2.1(3)
Cu3 C21 C22 C23 -143.47(15)
Cu2 C21 C22 C23 139.00(15)
C26 C21 C22 C27 -174.02(16)
Cu3 C21 C22 C27 40.5(2)
Cu2 C21 C22 C27 -37.07(18)
C21 C22 C23 C24 -0.1(3)
C27 C22 C23 C24 175.79(19)
C22 C23 C24 C25 -1.4(3)
C23 C24 C25 C26 0.9(3)
C24 C25 C26 C21 1.2(3)
C22 C21 C26 C25 -2.6(3)
Cu3 C21 C26 C25 146.29(16)
Cu2 C21 C26 C25 -130.98(17)
C29 N2 C27 C22 -163.57(15)
C28 N2 C27 C22 74.94(19)
Cu2 N2 C27 C22 -38.76(16)
C23 C22 C27 N2 -120.41(18)
C21 C22 C27 N2 55.7(2)
C21 Cu3 N3 C38 62.36(14)
C31 Cu3 N3 C38 -139.30(14)
Cu4 Cu3 N3 C38 -90.28(13)
Cu2 Cu3 N3 C38 45.3(2)
Cu1 Cu3 N3 C38 -40.94(15)
C21 Cu3 N3 C39 -59.24(14)
C31 Cu3 N3 C39 99.10(13)
Cu4 Cu3 N3 C39 148.12(11)
Cu2 Cu3 N3 C39 -76.27(18)
Cu1 Cu3 N3 C39 -162.54(10)
C21 Cu3 N3 C37 -176.03(11)
C31 Cu3 N3 C37 -17.69(11)
Cu4 Cu3 N3 C37 31.32(11)
Cu2 Cu3 N3 C37 166.93(10)
Cu1 Cu3 N3 C37 80.66(11)
C41 Cu4 C31 C36 -171.14(14)
N4 Cu4 C31 C36 53.77(14)
Cu3 Cu4 C31 C36 -114.67(14)
Cu1 Cu4 C31 C36 -82.68(14)
C41 Cu4 C31 C32 38.0(3)
N4 Cu4 C31 C32 -97.11(15)
Cu3 Cu4 C31 C32 94.44(15)
Cu1 Cu4 C31 C32 126.43(13)
C41 Cu4 C31 Cu3 -56.46(18)
N4 Cu4 C31 Cu3 168.45(5)
Cu1 Cu4 C31 Cu3 31.99(7)
C21 Cu3 C31 C36 -18.1(3)
N3 Cu3 C31 C36 -139.65(14)
Cu4 Cu3 C31 C36 109.19(15)
Cu2 Cu3 C31 C36 38.81(15)
Cu1 Cu3 C31 C36 90.18(14)
C21 Cu3 C31 C32 112.27(18)
N3 Cu3 C31 C32 -9.29(12)
Cu4 Cu3 C31 C32 -120.45(13)
Cu2 Cu3 C31 C32 169.17(10)
Cu1 Cu3 C31 C32 -139.46(11)
C21 Cu3 C31 Cu4 -127.28(14)
N3 Cu3 C31 Cu4 111.16(6)
Cu2 Cu3 C31 Cu4 -70.38(5)
Cu1 Cu3 C31 Cu4 -19.01(5)
C36 C31 C32 C33 -4.3(3)
Cu4 C31 C32 C33 146.81(16)
Cu3 C31 C32 C33 -137.58(17)
C36 C31 C32 C37 170.52(16)
Cu4 C31 C32 C37 -38.4(2)
Cu3 C31 C32 C37 37.24(18)
C31 C32 C33 C34 2.4(3)
C37 C32 C33 C34 -172.2(2)
C32 C33 C34 C35 1.5(3)
C33 C34 C35 C36 -3.2(3)
C34 C35 C36 C31 1.1(3)
C32 C31 C36 C35 2.6(3)
Cu4 C31 C36 C35 -150.67(16)
Cu3 C31 C36 C35 127.97(17)
C38 N3 C37 C32 165.68(15)
C39 N3 C37 C32 -73.51(18)
Cu3 N3 C37 C32 40.06(15)
C33 C32 C37 N3 118.25(19)
C31 C32 C37 N3 -56.6(2)
C31 Cu4 N4 C49 -56.73(14)
C41 Cu4 N4 C49 139.23(14)
Cu3 Cu4 N4 C49 -17.4(2)
Cu1 Cu4 N4 C49 89.88(13)
C31 Cu4 N4 C48 65.18(15)
C41 Cu4 N4 C48 -98.85(14)
Cu3 Cu4 N4 C48 104.49(19)
Cu1 Cu4 N4 C48 -148.21(13)
C31 Cu4 N4 C47 -178.24(11)
C41 Cu4 N4 C47 17.73(11)
Cu3 Cu4 N4 C47 -138.93(13)
Cu1 Cu4 N4 C47 -31.63(11)
C11 Cu1 C41 C46 -173.44(12)
N1 Cu1 C41 C46 -56.19(13)
Cu4 Cu1 C41 C46 119.67(13)
Cu2 Cu1 C41 C46 86.36(14)
Cu3 Cu1 C41 C46 79.58(12)
C11 Cu1 C41 C42 -28.6(2)
N1 Cu1 C41 C42 88.66(16)
Cu4 Cu1 C41 C42 -95.47(16)
Cu2 Cu1 C41 C42 -128.78(13)
Cu3 Cu1 C41 C42 -135.56(16)
C11 Cu1 C41 Cu4 66.89(14)
N1 Cu1 C41 Cu4 -175.86(5)
Cu2 Cu1 C41 Cu4 -33.31(10)
Cu3 Cu1 C41 Cu4 -40.09(3)
C31 Cu4 C41 C46 4.2(3)
N4 Cu4 C41 C46 142.85(15)
Cu3 Cu4 C41 C46 -43.54(15)
Cu1 Cu4 C41 C46 -102.58(15)
C31 Cu4 C41 C42 -130.83(17)
N4 Cu4 C41 C42 7.77(12)
Cu3 Cu4 C41 C42 -178.62(10)
Cu1 Cu4 C41 C42 122.34(13)
C31 Cu4 C41 Cu1 106.83(16)
N4 Cu4 C41 Cu1 -114.57(6)
Cu3 Cu4 C41 Cu1 59.04(5)
C46 C41 C42 C43 1.6(3)
Cu1 C41 C42 C43 -141.76(15)
Cu4 C41 C42 C43 140.93(15)
C46 C41 C42 C47 -173.95(15)
Cu1 C41 C42 C47 42.7(2)
Cu4 C41 C42 C47 -34.62(18)
C41 C42 C43 C44 1.0(3)
C47 C42 C43 C44 176.30(17)
C42 C43 C44 C45 -2.9(3)
C43 C44 C45 C46 2.2(3)
C44 C45 C46 C41 0.5(3)
C42 C41 C46 C45 -2.4(3)
Cu1 C41 C46 C45 146.16(15)
Cu4 C41 C46 C45 -133.35(16)
C49 N4 C47 C42 -163.90(15)
C48 N4 C47 C42 73.64(18)
Cu4 N4 C47 C42 -38.90(15)
C43 C42 C47 N4 -121.82(18)
C41 C42 C47 N4 53.7(2)
C4 O1 C1 C2 25.0(6)
O1 C1 C2 C3 -36.0(5)
C1 C2 C3 C4 32.4(4)
C1 O1 C4 C3 -3.0(6)
C2 C3 C4 O1 -19.3(5)
C4A O1A C1A C2A 20.6(10)
O1A C1A C2A C3A -34.2(7)
C1A C2A C3A C4A 33.6(5)
C1A O1A C4A C3A 2.2(10)
C2A C3A C4A O1A -23.2(8)
